data_4511798
loop_
_publ_author_name
'Bag, Prasenjit'
'Chakraborty, Amit'
'Rouzi\`eres, Mathieu'
'Cl\'erac, Rodolphe'
'Butcher, Raymond J.'
'Chandrasekhar, Vadapalli'

_publ_section_title
;
 Oxalato-Bridged Neutral Octanuclear Heterometallic Complexes
 [Ln4K4(L)4(\m-H2O)4(NO3)2(\m-Ox)] (Ln = Dy(III), Gd(III), Tb(III),
 Ho(III); LH3= N[CH2CH2N&#x2550;CH-C6H3-2-OH-3-OMe]3; Ox = (C2O4)2--):
 Synthesis, Structure, Magnetic and Luminescent Properties
;
_journal_issue 9
_journal_name_full 'Crystal Growth &amp; Design'
_journal_page_first 4583
_journal_paper_doi 10.1021/cg500677t
_journal_volume 14
_journal_year 2014
_chemical_formula_moiety 'C122 H140 K4 N18 O38 Ho4, 4(C H4 O), 8(H2 O)'
_chemical_formula_sum 'C126 H172 Ho4 K4 N18 O50'
_chemical_formula_weight 3554.94
_chemical_name_systematic
; 
 ? 
;
_space_group_IT_number 14
_symmetry_cell_setting monoclinic
_symmetry_space_group_name_Hall '-P 2ybc'
_symmetry_space_group_name_H-M 'P 1 21/c 1'
_atom_sites_solution_hydrogens geom
_atom_sites_solution_primary direct
_atom_sites_solution_secondary difmap
_audit_creation_method SHELXL-97
_cell_angle_alpha 90.000(5)
_cell_angle_beta 107.326(5)
_cell_angle_gamma 90.000(5)
_cell_formula_units_Z 2
_cell_length_a 15.874(5)
_cell_length_b 29.111(5)
_cell_length_c 16.677(5)
_cell_measurement_reflns_used 9612
_cell_measurement_temperature 100(2)
_cell_measurement_theta_max 28.32
_cell_measurement_theta_min 2.23
_cell_volume 7357(3)
_computing_cell_refinement 'Bruker SMART'
_computing_data_collection 'Bruker SMART'
_computing_data_reduction 'Bruker SAINT'
_computing_molecular_graphics 'Bruker SHELXTL'
_computing_publication_material 'Bruker SHELXTL'
_computing_structure_refinement 'Bruker SHELXTL'
_computing_structure_solution 'Bruker SHELXTL'
_diffrn_ambient_temperature 100(2)
_diffrn_measured_fraction_theta_full 0.996
_diffrn_measured_fraction_theta_max 0.996
_diffrn_measurement_device_type 'CCD area detector'
_diffrn_measurement_method 'phi and omega scans'
_diffrn_radiation_monochromator graphite
_diffrn_radiation_source 'sealed tube'
_diffrn_radiation_type MoK\a
_diffrn_radiation_wavelength 0.71069
_diffrn_reflns_av_R_equivalents 0.0532
_diffrn_reflns_av_sigmaI/netI 0.0641
_diffrn_reflns_limit_h_max 16
_diffrn_reflns_limit_h_min -19
_diffrn_reflns_limit_k_max 35
_diffrn_reflns_limit_k_min -28
_diffrn_reflns_limit_l_max 20
_diffrn_reflns_limit_l_min -19
_diffrn_reflns_number 38480
_diffrn_reflns_theta_full 25.50
_diffrn_reflns_theta_max 25.50
_diffrn_reflns_theta_min 2.09
_exptl_absorpt_coefficient_mu 2.331
_exptl_absorpt_correction_T_max 1.0
_exptl_absorpt_correction_T_min 0.635271
_exptl_absorpt_correction_type empirical
_exptl_absorpt_process_details SADABS
_exptl_crystal_colour yellow
_exptl_crystal_density_diffrn 1.606
_exptl_crystal_density_method 'not measured'
_exptl_crystal_description block
_exptl_crystal_F_000 3596
_exptl_crystal_size_max 0.16
_exptl_crystal_size_mid 0.13
_exptl_crystal_size_min 0.11
_refine_diff_density_max 2.127
_refine_diff_density_min -3.711
_refine_diff_density_rms 0.248
_refine_ls_extinction_method none
_refine_ls_goodness_of_fit_ref 1.158
_refine_ls_hydrogen_treatment mixed
_refine_ls_matrix_type fullcycle
_refine_ls_number_parameters 926
_refine_ls_number_reflns 13653
_refine_ls_number_restraints 19
_refine_ls_restrained_S_all 1.161
_refine_ls_R_factor_all 0.1027
_refine_ls_R_factor_gt 0.0857
_refine_ls_shift/su_max 0.000
_refine_ls_shift/su_mean 0.000
_refine_ls_structure_factor_coef Fsqd
_refine_ls_weighting_details 'calc w=1/[\s^2^(Fo^2^)+(0.0893P)^2^+143.5997P] where P=(Fo^2^+2Fc^2^)/3'
_refine_ls_weighting_scheme calc
_refine_ls_wR_factor_gt 0.2238
_refine_ls_wR_factor_ref 0.2376
_reflns_number_gt 11249
_reflns_number_total 13653
_reflns_threshold_expression >2sigma(I)
_cod_data_source_file cg500677t_si_001.cif
_cod_data_source_block Ho4K4
_cod_depositor_comments
;
The following automatic conversions were performed:

'_symmetry_cell_setting' value 'Monoclinic' changed to 'monoclinic'
according to
/home/saulius/struct/COD-crude-data--automatic-downloads/rss-feeds/ACS/lib/dictionaries/cif_core.dic
dictionary named 'cif_core.dic' version 2.4.2 from
2011-04-26.

'_exptl_absorpt_correction_type' value 'Empirical'
changed to 'empirical' according to
/home/saulius/struct/COD-crude-data--automatic-downloads/rss-feeds/ACS/lib/dictionaries/cif_core.dic
dictionary named 'cif_core.dic' version 2.4.2 from 2011-04-26.

Automatic conversion script
Id: cif_fix_values 2281 2013-09-26 08:29:07Z andrius 

 Adding full bibliography for 4511795--4511798.cif.
;
_cod_original_sg_symbol_H-M P2(1)/c
_cod_database_code 4511798

loop_
_symmetry_equiv_pos_as_xyz
'x, y, z'
'-x, y+1/2, -z+1/2'
'-x, -y, -z'
'x, -y-1/2, z-1/2'

loop_
_atom_site_label
_atom_site_type_symbol
_atom_site_fract_x
_atom_site_fract_y
_atom_site_fract_z
_atom_site_U_iso_or_equiv
_atom_site_adp_type
_atom_site_occupancy
_atom_site_symmetry_multiplicity
_atom_site_calc_flag
_atom_site_refinement_flags
Ho1 Ho 0.07927(4) 0.128950(19) 0.17370(3) 0.027 Uani 1 1 d .
Ho2 Ho 0.38059(4) 0.119220(18) 0.45606(3) 0.025 Uani 1 1 d .
K1 K 0.28251(18) 0.12741(9) 0.10071(17) 0.030 Uani 1 1 d .
K2 K 0.1953(2) 0.05556(11) 0.5045(2) 0.046 Uani 1 1 d .
O11 O 0.1274(5) 0.1042(3) 0.3179(5) 0.029 Uani 1 1 d D
O12 O 0.3324(5) 0.1268(3) 0.3046(5) 0.025 Uani 1 1 d D
O28 O 0.7824(17) 0.2167(8) 0.6667(15) 0.160 Uani 1 1 d .
H28 H 0.7527 0.2279 0.6222 0.239 Uiso 1 1 calc R
O30 O 0.8204(9) 0.1119(6) 0.4275(7) 0.162 Uani 1 1 d G
H30D H 0.7920 0.0970 0.4549 0.243 Uiso 1 1 d G
H30E H 0.8629 0.0956 0.4223 0.243 Uiso 1 1 d G
O31 O 0.6447(13) 0.2080(6) 0.0413(7) 0.159 Uani 1 1 d G
H31E H 0.5908 0.2012 0.0334 0.239 Uiso 1 1 d G
H31F H 0.6754 0.1979 0.0888 0.239 Uiso 1 1 d G
O32 O 0.6992(8) 0.1351(4) 0.2565(7) 0.114 Uani 1 1 d G
H32E H 0.6818 0.1104 0.2293 0.170 Uiso 1 1 d G
H32F H 0.6550 0.1498 0.2617 0.170 Uiso 1 1 d G
O33 O 0.6963(13) 0.1717(8) 0.9223(7) 0.151 Uani 1 1 d G
H33C H 0.7019 0.1429 0.9299 0.226 Uiso 1 1 d G
H33D H 0.6583 0.1771 0.8752 0.226 Uiso 1 1 d G
O11A O 0.1051(6) 0.1230(3) 0.0482(5) 0.033 Uani 1 1 d .
O12A O 0.1916(6) 0.0874(3) -0.0473(5) 0.041 Uani 1 1 d .
O21A O 0.1901(5) 0.0756(3) 0.1900(5) 0.026 Uani 1 1 d .
O22A O 0.3510(6) 0.0492(3) 0.1936(5) 0.031 Uani 1 1 d .
O31A O 0.1977(5) 0.1772(3) 0.2024(5) 0.026 Uani 1 1 d .
O32A O 0.3371(6) 0.2113(3) 0.1656(6) 0.036 Uani 1 1 d .
O11B O 0.3717(6) 0.0793(3) 0.5701(5) 0.038 Uani 1 1 d .
O12B O 0.3073(9) 0.0141(4) 0.6450(8) 0.071 Uani 1 1 d .
O21B O 0.2448(5) 0.1422(3) 0.4571(5) 0.028 Uani 1 1 d .
O22B O 0.1164(6) 0.1326(3) 0.5276(7) 0.045 Uani 1 1 d .
O31B O 0.2957(5) 0.0566(3) 0.4003(5) 0.029 Uani 1 1 d .
O32B O 0.1499(6) 0.0067(3) 0.3523(6) 0.039 Uani 1 1 d .
O1N O 0.4410(8) 0.1148(4) 0.0612(8) 0.070 Uani 1 1 d .
O2N O 0.4981(12) 0.1573(7) -0.0111(12) 0.122 Uani 1 1 d .
O3N O 0.3597(9) 0.1604(4) -0.0228(9) 0.075 Uani 1 1 d .
O1OX O -0.0741(7) -0.0074(4) 0.4595(7) 0.052 Uani 1 1 d DU
O2OX O -0.0063(7) 0.0502(4) 0.4387(7) 0.053 Uani 1 1 d U
N1A N -0.0737(8) 0.1254(4) 0.2099(7) 0.044 Uani 1 1 d .
N12A N -0.0484(7) 0.1638(4) 0.0623(6) 0.037 Uani 1 1 d .
N22A N 0.0058(7) 0.0534(4) 0.1384(7) 0.036 Uani 1 1 d .
N32A N 0.0485(7) 0.1972(4) 0.2594(6) 0.036 Uani 1 1 d .
N1B N 0.5232(6) 0.1557(3) 0.4293(6) 0.028 Uani 1 1 d .
N11B N 0.3664(7) 0.2049(3) 0.4196(6) 0.028 Uani 1 1 d .
N22B N 0.4817(7) 0.1559(4) 0.5860(6) 0.032 Uani 1 1 d .
N32B N 0.4835(6) 0.0600(3) 0.4311(6) 0.028 Uani 1 1 d .
N1N N 0.4341(10) 0.1437(6) 0.0090(10) 0.069 Uani 1 1 d .
C18 C 0.3043(8) 0.0140(4) 0.3770(7) 0.026 Uani 1 1 d .
C10A C 0.2440(11) 0.0708(5) -0.0986(10) 0.051 Uani 1 1 d .
H10A H 0.2093 0.0504 -0.1408 0.076 Uiso 1 1 calc R
H10B H 0.2946 0.0547 -0.0640 0.076 Uiso 1 1 calc R
H10C H 0.2632 0.0963 -0.1251 0.076 Uiso 1 1 calc R
C20 C 0.4385(9) 0.0344(5) 0.1957(8) 0.037 Uani 1 1 d .
H20A H 0.4554 0.0085 0.2326 0.056 Uiso 1 1 calc R
H20B H 0.4796 0.0590 0.2157 0.056 Uiso 1 1 calc R
H20C H 0.4387 0.0258 0.1402 0.056 Uiso 1 1 calc R
C30 C 0.4122(9) 0.2292(5) 0.1476(8) 0.040 Uani 1 1 d .
H30A H 0.3939 0.2495 0.1002 0.059 Uiso 1 1 calc R
H30B H 0.4460 0.2044 0.1349 0.059 Uiso 1 1 calc R
H30C H 0.4478 0.2458 0.1954 0.059 Uiso 1 1 calc R
C40 C 0.275(2) -0.0219(9) 0.6868(15) 0.123 Uani 1 1 d .
H40A H 0.3229 -0.0331 0.7330 0.184 Uiso 1 1 calc R
H40B H 0.2529 -0.0465 0.6480 0.184 Uiso 1 1 calc R
H40C H 0.2293 -0.0102 0.7074 0.184 Uiso 1 1 calc R
C50 C 0.0466(13) 0.1271(6) 0.5636(14) 0.073 Uani 1 1 d .
H50A H 0.0481 0.1518 0.6022 0.110 Uiso 1 1 calc R
H50B H 0.0532 0.0984 0.5929 0.110 Uiso 1 1 calc R
H50C H -0.0088 0.1276 0.5200 0.110 Uiso 1 1 calc R
C60 C 0.0690(9) -0.0203(5) 0.3267(11) 0.050 Uani 1 1 d .
H60A H 0.0585 -0.0303 0.2697 0.075 Uiso 1 1 calc R
H60B H 0.0204 -0.0017 0.3307 0.075 Uiso 1 1 calc R
H60C H 0.0748 -0.0465 0.3628 0.075 Uiso 1 1 calc R
C11A C -0.1467(9) 0.1497(7) 0.1473(9) 0.053 Uani 1 1 d .
H11C H -0.1836 0.1650 0.1761 0.064 Uiso 1 1 calc R
H11D H -0.1828 0.1274 0.1089 0.064 Uiso 1 1 calc R
C12A C -0.1114(9) 0.1851(6) 0.0975(8) 0.050 Uani 1 1 d .
H12C H -0.1599 0.1976 0.0528 0.060 Uiso 1 1 calc R
H12D H -0.0834 0.2101 0.1342 0.060 Uiso 1 1 calc R
C13A C -0.0696(9) 0.1629(5) -0.0194(8) 0.037 Uani 1 1 d .
H13A H -0.1231 0.1762 -0.0490 0.044 Uiso 1 1 calc R
C14A C -0.0175(9) 0.1433(5) -0.0674(8) 0.035 Uani 1 1 d .
C15A C -0.0549(10) 0.1436(5) -0.1558(8) 0.042 Uani 1 1 d .
H15A H -0.1109 0.1560 -0.1788 0.050 Uiso 1 1 calc R
C16A C -0.0117(10) 0.1265(5) -0.2074(9) 0.046 Uani 1 1 d .
H16A H -0.0371 0.1283 -0.2652 0.056 Uiso 1 1 calc R
C17A C 0.0714(9) 0.1059(4) -0.1746(8) 0.038 Uani 1 1 d .
H17A H 0.0997 0.0928 -0.2104 0.046 Uiso 1 1 calc R
C18A C 0.1109(9) 0.1052(4) -0.0882(8) 0.034 Uani 1 1 d .
C19A C 0.0653(9) 0.1241(4) -0.0320(7) 0.030 Uani 1 1 d .
C21A C -0.1005(9) 0.0765(5) 0.2136(8) 0.041 Uani 1 1 d .
H21A H -0.1616 0.0748 0.2134 0.049 Uiso 1 1 calc R
H21B H -0.0640 0.0621 0.2646 0.049 Uiso 1 1 calc R
C22A C -0.0887(10) 0.0515(7) 0.1352(10) 0.058 Uani 1 1 d .
H22A H -0.1075 0.0198 0.1346 0.069 Uiso 1 1 calc R
H22B H -0.1246 0.0663 0.0844 0.069 Uiso 1 1 calc R
C23A C 0.0357(9) 0.0160(5) 0.1178(8) 0.039 Uani 1 1 d .
H23A H -0.0050 -0.0075 0.0991 0.047 Uiso 1 1 calc R
C24A C 0.1246(9) 0.0061(4) 0.1201(7) 0.034 Uani 1 1 d .
C25A C 0.1390(11) -0.0377(5) 0.0884(9) 0.048 Uani 1 1 d .
H25A H 0.0909 -0.0566 0.0644 0.058 Uiso 1 1 calc R
C26A C 0.2209(11) -0.0522(5) 0.0925(9) 0.052 Uani 1 1 d .
H26A H 0.2287 -0.0810 0.0717 0.063 Uiso 1 1 calc R
C27A C 0.2956(10) -0.0237(5) 0.1287(8) 0.043 Uani 1 1 d .
H27A H 0.3522 -0.0339 0.1323 0.051 Uiso 1 1 calc R
C28A C 0.2826(8) 0.0190(4) 0.1580(7) 0.027 Uani 1 1 d .
C29A C 0.1974(9) 0.0353(4) 0.1573(7) 0.031 Uani 1 1 d .
C31A C -0.0562(9) 0.1457(7) 0.2936(8) 0.053 Uani 1 1 d .
H31A H -0.0122 0.1273 0.3334 0.063 Uiso 1 1 calc R
H31B H -0.1099 0.1447 0.3100 0.063 Uiso 1 1 calc R
C32A C -0.0244(9) 0.1946(6) 0.2982(9) 0.046 Uani 1 1 d .
H32A H -0.0724 0.2146 0.2685 0.055 Uiso 1 1 calc R
H32B H -0.0036 0.2045 0.3563 0.055 Uiso 1 1 calc R
C33A C 0.0849(9) 0.2365(5) 0.2676(8) 0.040 Uani 1 1 d .
H33A H 0.0611 0.2584 0.2953 0.049 Uiso 1 1 calc R
C34A C 0.1579(9) 0.2518(4) 0.2398(8) 0.039 Uani 1 1 d .
C35A C 0.1781(11) 0.3006(5) 0.2481(9) 0.052 Uani 1 1 d .
H35A H 0.1433 0.3203 0.2687 0.063 Uiso 1 1 calc R
C36A C 0.2481(11) 0.3176(5) 0.2257(9) 0.050 Uani 1 1 d .
H36A H 0.2604 0.3489 0.2311 0.061 Uiso 1 1 calc R
C37A C 0.3006(10) 0.2891(4) 0.1955(8) 0.040 Uani 1 1 d .
H37A H 0.3468 0.3012 0.1786 0.048 Uiso 1 1 calc R
C38A C 0.2845(8) 0.2422(4) 0.1903(7) 0.032 Uani 1 1 d .
C39A C 0.2115(8) 0.2226(4) 0.2101(7) 0.031 Uani 1 1 d .
C11B C 0.5838(8) 0.1752(5) 0.5074(8) 0.034 Uani 1 1 d .
H11E H 0.6156 0.2008 0.4927 0.041 Uiso 1 1 calc R
H11F H 0.6267 0.1520 0.5343 0.041 Uiso 1 1 calc R
C12B C 0.5370(9) 0.1919(5) 0.5695(8) 0.040 Uani 1 1 d .
H12E H 0.5804 0.2009 0.6216 0.048 Uiso 1 1 calc R
H12F H 0.5012 0.2186 0.5468 0.048 Uiso 1 1 calc R
C13B C 0.4904(10) 0.1481(5) 0.6653(8) 0.043 Uani 1 1 d .
H13B H 0.5297 0.1671 0.7035 0.052 Uiso 1 1 calc R
C14B C 0.4467(10) 0.1135(5) 0.7012(8) 0.040 Uani 1 1 d .
C15B C 0.4690(12) 0.1128(6) 0.7907(9) 0.056 Uani 1 1 d .
H15B H 0.5046 0.1355 0.8228 0.067 Uiso 1 1 calc R
C16B C 0.4370(12) 0.0779(7) 0.8284(10) 0.064 Uani 1 1 d .
H16B H 0.4522 0.0768 0.8867 0.076 Uiso 1 1 calc R
C17B C 0.3839(12) 0.0451(6) 0.7828(10) 0.059 Uani 1 1 d .
H17B H 0.3631 0.0218 0.8100 0.071 Uiso 1 1 calc R
C18B C 0.3602(11) 0.0458(5) 0.6967(10) 0.050 Uani 1 1 d .
C19B C 0.3908(9) 0.0809(5) 0.6512(8) 0.039 Uani 1 1 d .
C21B C 0.4904(9) 0.1918(4) 0.3634(8) 0.035 Uani 1 1 d .
H21C H 0.5406 0.2069 0.3530 0.042 Uiso 1 1 calc R
H21D H 0.4566 0.1771 0.3116 0.042 Uiso 1 1 calc R
C22B C 0.4344(9) 0.2270(4) 0.3867(7) 0.033 Uani 1 1 d .
H22C H 0.4055 0.2455 0.3378 0.040 Uiso 1 1 calc R
H22D H 0.4711 0.2472 0.4292 0.040 Uiso 1 1 calc R
C23B C 0.3067(8) 0.2332(4) 0.4237(7) 0.031 Uani 1 1 d .
H23B H 0.3104 0.2626 0.4031 0.037 Uiso 1 1 calc R
C24B C 0.2321(9) 0.2244(4) 0.4575(7) 0.034 Uani 1 1 d .
C25B C 0.1849(9) 0.2630(4) 0.4722(8) 0.037 Uani 1 1 d .
H25B H 0.1995 0.2921 0.4575 0.044 Uiso 1 1 calc R
C26B C 0.1197(9) 0.2584(5) 0.5071(8) 0.043 Uani 1 1 d .
H26B H 0.0916 0.2844 0.5190 0.052 Uiso 1 1 calc R
C27B C 0.0935(9) 0.2157(5) 0.5255(8) 0.038 Uani 1 1 d .
H27B H 0.0468 0.2128 0.5481 0.046 Uiso 1 1 calc R
C28B C 0.1380(8) 0.1765(5) 0.5099(8) 0.035 Uani 1 1 d .
C29B C 0.2065(9) 0.1803(4) 0.4742(8) 0.033 Uani 1 1 d .
C31B C 0.5716(8) 0.1197(4) 0.3954(8) 0.035 Uani 1 1 d .
H31C H 0.6311 0.1301 0.4007 0.042 Uiso 1 1 calc R
H31D H 0.5416 0.1143 0.3364 0.042 Uiso 1 1 calc R
C32B C 0.5747(8) 0.0759(4) 0.4444(8) 0.032 Uani 1 1 d .
H32C H 0.6082 0.0527 0.4253 0.039 Uiso 1 1 calc R
H32D H 0.6031 0.0814 0.5037 0.039 Uiso 1 1 calc R
C33B C 0.4676(8) 0.0184(4) 0.4026(7) 0.028 Uani 1 1 d .
H33B H 0.5163 0.0018 0.3986 0.034 Uiso 1 1 calc R
C34B C 0.3842(8) -0.0056(4) 0.3764(7) 0.029 Uani 1 1 d .
C35B C 0.3873(9) -0.0509(4) 0.3459(8) 0.038 Uani 1 1 d .
H35B H 0.4409 -0.0632 0.3445 0.046 Uiso 1 1 calc R
C36B C 0.3119(8) -0.0768(4) 0.3184(7) 0.033 Uani 1 1 d .
H36B H 0.3149 -0.1068 0.2999 0.039 Uiso 1 1 calc R
C37B C 0.2317(9) -0.0584(4) 0.3184(8) 0.036 Uani 1 1 d .
H37B H 0.1803 -0.0755 0.2982 0.043 Uiso 1 1 calc R
C38B C 0.2280(8) -0.0139(4) 0.3486(8) 0.029 Uani 1 1 d .
C1OX C -0.0167(14) 0.0134(7) 0.4758(15) 0.092 Uani 1 1 d D
H11A H 0.172(8) 0.087(6) 0.319(12) 0.110 Uiso 1 1 d D
H11B H 0.151(12) 0.119(6) 0.363(8) 0.110 Uiso 1 1 d D
H12A H 0.316(11) 0.104(4) 0.274(11) 0.110 Uiso 1 1 d D
H12B H 0.274(5) 0.138(7) 0.291(13) 0.110 Uiso 1 1 d D
O34 O 0.6120(10) 0.0756(6) 0.1241(9) 0.093 Uani 1 1 d .
H34 H 0.6562 0.0827 0.1622 0.140 Uiso 1 1 calc R
C83 C 0.6370(10) 0.0602(5) 0.0553(10) 0.050 Uani 1 1 d .
H83A H 0.6482 0.0861 0.0243 0.075 Uiso 1 1 calc R
H83B H 0.5904 0.0419 0.0196 0.075 Uiso 1 1 calc R
H83C H 0.6896 0.0420 0.0746 0.075 Uiso 1 1 calc R
C84 C 0.7900(10) 0.1700(5) 0.6569(10) 0.050 Uani 1 1 d .
H84A H 0.8269 0.1643 0.6216 0.075 Uiso 1 1 calc R
H84B H 0.7326 0.1571 0.6314 0.075 Uiso 1 1 calc R
H84C H 0.8158 0.1561 0.7108 0.075 Uiso 1 1 calc R

loop_
_atom_site_aniso_label
_atom_site_aniso_U_11
_atom_site_aniso_U_22
_atom_site_aniso_U_33
_atom_site_aniso_U_23
_atom_site_aniso_U_13
_atom_site_aniso_U_12
Ho1 0.028 0.033 0.023 -0.003 0.012 -0.003
Ho2 0.031 0.025 0.021 0.003 0.012 0.002
K1 0.036 0.026 0.033 0.004 0.018 0.000
K2 0.058 0.040 0.055 0.002 0.039 0.003
O11 0.034 0.029 0.029 -0.002 0.016 0.000
O12 0.028 0.026 0.024 0.001 0.010 -0.001
O28 0.154 0.138 0.149 -0.005 -0.011 -0.010
O30 0.140 0.165 0.155 0.005 0.002 -0.009
O31 0.138 0.142 0.161 0.007 -0.011 0.000
O32 0.102 0.131 0.101 -0.001 0.021 -0.002
O33 0.125 0.154 0.143 -0.008 -0.007 -0.004
O11A 0.034 0.042 0.027 -0.001 0.014 0.002
O12A 0.054 0.044 0.030 0.002 0.023 0.009
O21A 0.033 0.020 0.029 -0.003 0.017 -0.004
O22A 0.038 0.028 0.032 -0.003 0.015 0.004
O31A 0.030 0.021 0.027 0.000 0.008 0.002
O32A 0.043 0.027 0.041 0.004 0.017 -0.009
O11B 0.048 0.040 0.028 0.013 0.015 0.004
O12B 0.096 0.068 0.070 0.024 0.055 0.002
O21B 0.035 0.022 0.029 -0.005 0.012 0.002
O22B 0.044 0.035 0.070 -0.014 0.039 -0.014
O31B 0.036 0.022 0.034 0.003 0.020 0.003
O32B 0.037 0.025 0.066 -0.002 0.029 -0.006
O1N 0.075 0.077 0.074 0.039 0.046 0.016
O2N 0.098 0.165 0.117 0.055 0.054 -0.007
O3N 0.090 0.062 0.084 0.016 0.043 0.004
O1OX 0.052 0.052 0.052 0.000 0.015 0.000
O2OX 0.052 0.052 0.052 0.000 0.015 0.000
N1A 0.038 0.072 0.029 -0.003 0.019 -0.002
N12A 0.027 0.057 0.027 -0.002 0.008 0.003
N22A 0.029 0.053 0.031 -0.008 0.013 -0.018
N32A 0.033 0.050 0.019 -0.001 0.001 0.015
N1B 0.032 0.034 0.021 0.004 0.010 0.000
N11B 0.034 0.026 0.022 0.001 0.008 0.000
N22B 0.035 0.037 0.025 -0.004 0.012 0.006
N32B 0.027 0.033 0.027 0.006 0.013 0.003
N1N 0.055 0.089 0.078 -0.004 0.045 0.004
C18 0.037 0.028 0.015 0.002 0.011 0.003
C10A 0.071 0.043 0.048 -0.010 0.033 0.002
C20 0.048 0.039 0.028 0.001 0.017 0.009
C30 0.042 0.046 0.030 0.009 0.009 -0.011
C40 0.210 0.097 0.091 0.030 0.089 -0.041
C50 0.073 0.053 0.115 -0.030 0.061 -0.028
C60 0.039 0.033 0.086 0.001 0.033 -0.004
C11A 0.030 0.104 0.030 -0.002 0.013 0.005
C12A 0.030 0.089 0.028 -0.010 0.004 0.015
C13A 0.035 0.044 0.030 0.001 0.009 -0.006
C14A 0.041 0.038 0.029 0.001 0.016 -0.014
C15A 0.049 0.039 0.035 -0.007 0.008 -0.011
C16A 0.063 0.049 0.028 -0.004 0.014 -0.017
C17A 0.056 0.034 0.032 -0.015 0.026 -0.013
C18A 0.046 0.026 0.039 -0.001 0.026 -0.005
C19A 0.046 0.025 0.023 -0.001 0.015 -0.007
C21A 0.029 0.066 0.028 -0.008 0.012 -0.012
C22A 0.046 0.084 0.045 -0.017 0.017 -0.019
C23A 0.056 0.041 0.024 -0.005 0.018 -0.026
C24A 0.059 0.025 0.020 -0.002 0.015 -0.011
C25A 0.073 0.033 0.037 -0.014 0.015 -0.009
C26A 0.082 0.027 0.038 -0.010 0.003 0.001
C27A 0.057 0.032 0.037 -0.004 0.011 0.009
C28A 0.037 0.026 0.019 0.001 0.009 0.002
C29A 0.054 0.031 0.011 0.004 0.015 0.002
C31A 0.034 0.104 0.025 0.000 0.017 0.008
C32A 0.039 0.067 0.032 -0.008 0.011 0.014
C33A 0.042 0.053 0.021 -0.011 0.000 0.016
C34A 0.053 0.027 0.032 0.002 0.006 0.007
C35A 0.076 0.032 0.034 -0.006 -0.006 0.019
C36A 0.069 0.025 0.043 0.001 -0.004 -0.006
C37A 0.055 0.023 0.036 -0.002 0.003 -0.011
C38A 0.030 0.031 0.028 0.001 -0.001 -0.005
C39A 0.037 0.027 0.025 0.000 0.005 0.000
C11B 0.030 0.044 0.029 -0.004 0.007 -0.004
C12B 0.042 0.047 0.025 -0.006 0.001 -0.004
C13B 0.051 0.049 0.031 -0.006 0.013 0.024
C14B 0.057 0.044 0.023 0.009 0.019 0.023
C15B 0.076 0.064 0.032 0.003 0.024 0.028
C16B 0.078 0.094 0.032 0.033 0.037 0.041
C17B 0.073 0.069 0.052 0.029 0.043 0.035
C18B 0.070 0.040 0.054 0.021 0.042 0.028
C19B 0.052 0.046 0.028 0.014 0.028 0.021
C21B 0.037 0.035 0.033 0.007 0.012 -0.010
C22B 0.044 0.032 0.021 0.000 0.005 -0.012
C23B 0.041 0.026 0.018 0.000 -0.004 -0.004
C24B 0.046 0.032 0.025 -0.008 0.013 -0.001
C25B 0.044 0.026 0.032 -0.004 -0.001 0.006
C26B 0.051 0.045 0.029 -0.011 0.005 0.022
C27B 0.037 0.040 0.039 -0.013 0.015 0.006
C28B 0.023 0.038 0.042 -0.017 0.008 -0.002
C29B 0.040 0.030 0.032 -0.007 0.013 0.006
C31B 0.030 0.044 0.030 0.000 0.007 -0.006
C32B 0.035 0.038 0.025 0.004 0.010 0.002
C33B 0.032 0.030 0.023 0.006 0.008 0.010
C34B 0.036 0.030 0.024 0.001 0.012 0.006
C35B 0.041 0.031 0.042 -0.001 0.011 0.009
C36B 0.043 0.027 0.029 -0.006 0.013 0.007
C37B 0.048 0.027 0.038 -0.001 0.021 -0.011
C38B 0.036 0.024 0.031 0.006 0.015 0.003
C1OX 0.097 0.062 0.095 -0.004 -0.004 -0.021
O34 0.088 0.090 0.082 0.007 -0.005 -0.001
C83 0.050 0.050 0.050 0.000 0.015 0.000
C84 0.050 0.050 0.050 0.000 0.015 0.000

loop_
_atom_type_symbol
_atom_type_description
_atom_type_scat_dispersion_real
_atom_type_scat_dispersion_imag
_atom_type_scat_source
C C 0.0033 0.0016 'International Tables Vol C Tables 4.2.6.8 and 6.1.1.4'
H H 0.0000 0.0000 'International Tables Vol C Tables 4.2.6.8 and 6.1.1.4'
N N 0.0061 0.0033 'International Tables Vol C Tables 4.2.6.8 and 6.1.1.4'
O O 0.0106 0.0060 'International Tables Vol C Tables 4.2.6.8 and 6.1.1.4'
K K 0.2009 0.2494 'International Tables Vol C Tables 4.2.6.8 and 6.1.1.4'
Ho Ho -0.2175 4.6783 'International Tables Vol C Tables 4.2.6.8 and 6.1.1.4'

loop_
_geom_angle_atom_site_label_1
_geom_angle_atom_site_label_2
_geom_angle_atom_site_label_3
_geom_angle
_geom_angle_site_symmetry_1
_geom_angle_site_symmetry_3
O11A Ho1 O31A 82.8(3) . .
O11A Ho1 O21A 73.4(3) . .
O31A Ho1 O21A 80.7(3) . .
O11A Ho1 O11 144.4(3) . .
O31A Ho1 O11 88.8(3) . .
O21A Ho1 O11 71.1(3) . .
O11A Ho1 N22A 85.1(3) . .
O31A Ho1 N22A 153.8(3) . .
O21A Ho1 N22A 73.6(3) . .
O11 Ho1 N22A 87.6(3) . .
O11A Ho1 N12A 71.0(3) . .
O31A Ho1 N12A 109.7(3) . .
O21A Ho1 N12A 141.1(3) . .
O11 Ho1 N12A 143.5(3) . .
N22A Ho1 N12A 88.0(4) . .
O11A Ho1 N32A 133.6(3) . .
O31A Ho1 N32A 71.9(3) . .
O21A Ho1 N32A 136.0(3) . .
O11 Ho1 N32A 74.5(3) . .
N22A Ho1 N32A 131.5(4) . .
N12A Ho1 N32A 81.6(3) . .
O11A Ho1 N1A 129.4(3) . .
O31A Ho1 N1A 136.4(3) . .
O21A Ho1 N1A 131.4(3) . .
O11 Ho1 N1A 78.6(3) . .
N22A Ho1 N1A 67.9(4) . .
N12A Ho1 N1A 66.2(4) . .
N32A Ho1 N1A 64.5(4) . .
O11A Ho1 K1 44.8(2) . .
O31A Ho1 K1 49.0(2) . .
O21A Ho1 K1 48.18(19) . .
O11 Ho1 K1 105.7(2) . .
N22A Ho1 K1 107.5(2) . .
N12A Ho1 K1 110.1(2) . .
N32A Ho1 K1 120.6(3) . .
N1A Ho1 K1 173.8(3) . .
O21B Ho2 O11B 81.3(3) . .
O21B Ho2 O31B 78.0(3) . .
O11B Ho2 O31B 75.9(3) . .
O21B Ho2 O12 88.6(3) . .
O11B Ho2 O12 147.3(3) . .
O31B Ho2 O12 71.6(3) . .
O21B Ho2 N32B 151.5(3) . .
O11B Ho2 N32B 89.6(3) . .
O31B Ho2 N32B 73.6(3) . .
O12 Ho2 N32B 84.7(3) . .
O21B Ho2 N22B 103.4(3) . .
O11B Ho2 N22B 71.3(3) . .
O31B Ho2 N22B 146.4(3) . .
O12 Ho2 N22B 141.4(3) . .
N32B Ho2 N22B 99.0(3) . .
O21B Ho2 N11B 72.3(3) . .
O11B Ho2 N11B 132.5(3) . .
O31B Ho2 N11B 132.7(3) . .
O12 Ho2 N11B 71.7(3) . .
N32B Ho2 N11B 130.5(3) . .
N22B Ho2 N11B 77.3(3) . .
O21B Ho2 N1B 138.1(3) . .
O11B Ho2 N1B 127.9(3) . .
O31B Ho2 N1B 132.6(3) . .
O12 Ho2 N1B 79.0(3) . .
N32B Ho2 N1B 67.4(3) . .
N22B Ho2 N1B 67.6(3) . .
N11B Ho2 N1B 65.8(3) . .
O21B Ho2 K2 48.4(2) . .
O11B Ho2 K2 47.2(2) . .
O31B Ho2 K2 45.0(2) . .
O12 Ho2 K2 104.15(19) . .
N32B Ho2 K2 106.7(2) . .
N22B Ho2 K2 111.3(2) . .
N11B Ho2 K2 120.8(2) . .
N1B Ho2 K2 173.3(2) . .
O11A K1 O32A 110.6(3) . .
O11A K1 O12A 57.6(3) . .
O32A K1 O12A 140.3(3) . .
O11A K1 O22A 109.8(3) . .
O32A K1 O22A 119.3(3) . .
O12A K1 O22A 99.7(3) . .
O11A K1 O1N 147.3(4) . .
O32A K1 O1N 90.5(4) . .
O12A K1 O1N 90.1(4) . .
O22A K1 O1N 78.2(3) . .
O11A K1 O21A 59.2(2) . .
O32A K1 O21A 115.2(3) . .
O12A K1 O21A 91.8(3) . .
O22A K1 O21A 56.4(2) . .
O1N K1 O21A 134.2(3) . .
O11A K1 O31A 65.4(2) . .
O32A K1 O31A 57.0(2) . .
O12A K1 O31A 122.6(3) . .
O22A K1 O31A 105.1(2) . .
O1N K1 O31A 145.0(4) . .
O21A K1 O31A 63.0(2) . .
O11A K1 O3N 114.4(4) . .
O32A K1 O3N 80.2(3) . .
O12A K1 O3N 73.5(4) . .
O22A K1 O3N 119.7(3) . .
O1N K1 O3N 43.0(4) . .
O21A K1 O3N 164.3(3) . .
O31A K1 O3N 129.5(3) . .
O11A K1 N1N 134.7(4) . .
O32A K1 N1N 82.1(4) . .
O12A K1 N1N 84.4(4) . .
O22A K1 N1N 99.2(4) . .
O1N K1 N1N 21.1(4) . .
O21A K1 N1N 154.4(4) . .
O31A K1 N1N 138.8(3) . .
O3N K1 N1N 22.3(4) . .
O11A K1 O12 104.2(2) . .
O32A K1 O12 68.8(2) . .
O12A K1 O12 147.5(3) . .
O22A K1 O12 58.7(2) . .
O1N K1 O12 106.7(3) . .
O21A K1 O12 56.5(2) . .
O31A K1 O12 52.7(2) . .
O3N K1 O12 137.0(3) . .
N1N K1 O12 120.6(3) . .
O11A K1 Ho1 36.19(17) . .
O32A K1 Ho1 93.6(2) . .
O12A K1 Ho1 91.4(2) . .
O22A K1 Ho1 93.45(18) . .
O1N K1 Ho1 171.6(2) . .
O21A K1 Ho1 37.48(16) . .
O31A K1 Ho1 37.11(16) . .
O3N K1 Ho1 145.1(3) . .
N1N K1 Ho1 167.2(3) . .
O12 K1 Ho1 68.18(15) . .
O1OX K2 O22B 90.5(3) 3_556 .
O1OX K2 O31B 141.3(3) 3_556 .
O22B K2 O31B 118.8(3) . .
O1OX K2 O12B 84.4(4) 3_556 .
O22B K2 O12B 117.3(4) . .
O31B K2 O12B 101.4(3) . .
O1OX K2 O11B 140.8(3) 3_556 .
O22B K2 O11B 101.4(3) . .
O31B K2 O11B 61.9(3) . .
O12B K2 O11B 57.0(3) . .
O1OX K2 O32B 85.8(3) 3_556 .
O22B K2 O32B 123.7(3) . .
O31B K2 O32B 57.5(3) . .
O12B K2 O32B 118.2(4) . .
O11B K2 O32B 116.1(3) . .
O1OX K2 O21B 146.7(3) 3_556 .
O22B K2 O21B 57.9(3) . .
O31B K2 O21B 62.6(2) . .
O12B K2 O21B 117.7(3) . .
O11B K2 O21B 63.6(3) . .
O32B K2 O21B 102.5(3) . .
O1OX K2 O2OX 44.5(3) 3_556 .
O22B K2 O2OX 66.9(3) . .
O31B K2 O2OX 121.8(3) . .
O12B K2 O2OX 128.4(3) . .
O11B K2 O2OX 168.2(3) . .
O32B K2 O2OX 72.0(3) . .
O21B K2 O2OX 107.1(3) . .
O1OX K2 O11 113.2(3) 3_556 .
O22B K2 O11 74.8(3) . .
O31B K2 O11 58.3(2) . .
O12B K2 O11 159.4(3) . .
O11B K2 O11 105.9(2) . .
O32B K2 O11 56.0(2) . .
O21B K2 O11 52.5(2) . .
O2OX K2 O11 70.8(3) . .
O1OX K2 C1OX 24.0(4) 3_556 .
O22B K2 C1OX 80.7(4) . .
O31B K2 C1OX 130.6(5) . .
O12B K2 C1OX 108.3(4) . .
O11B K2 C1OX 164.6(4) . .
O32B K2 C1OX 73.7(5) . .
O21B K2 C1OX 127.9(4) . .
O2OX K2 C1OX 21.2(4) . .
O11 K2 C1OX 89.5(4) . .
O1OX K2 Ho2 176.5(3) 3_556 .
O22B K2 Ho2 92.7(2) . .
O31B K2 Ho2 37.15(18) . .
O12B K2 Ho2 92.9(3) . .
O11B K2 Ho2 36.87(17) . .
O32B K2 Ho2 93.54(18) . .
O21B K2 Ho2 36.80(17) . .
O2OX K2 Ho2 138.5(2) . .
O11 K2 Ho2 69.04(15) . .
C1OX K2 Ho2 158.5(4) . .
Ho1 O11 K2 171.8(3) . .
Ho2 O12 K1 173.6(3) . .
C19A O11A Ho1 141.9(8) . .
C19A O11A K1 118.3(7) . .
Ho1 O11A K1 99.0(3) . .
C18A O12A C10A 117.0(11) . .
C18A O12A K1 117.1(7) . .
C10A O12A K1 115.9(9) . .
C29A O21A Ho1 135.4(8) . .
C29A O21A K1 97.7(6) . .
Ho1 O21A K1 94.3(3) . .
C28A O22A C20 116.5(9) . .
C28A O22A K1 98.8(6) . .
C20 O22A K1 118.1(7) . .
C39A O31A Ho1 136.8(7) . .
C39A O31A K1 117.8(7) . .
Ho1 O31A K1 93.9(3) . .
C38A O32A C30 116.8(10) . .
C38A O32A K1 124.1(7) . .
C30 O32A K1 115.9(8) . .
C19B O11B Ho2 143.4(9) . .
C19B O11B K2 108.4(8) . .
Ho2 O11B K2 96.0(3) . .
C18B O12B C40 115.3(15) . .
C18B O12B K2 111.0(9) . .
C40 O12B K2 120.1(15) . .
C29B O21B Ho2 138.0(8) . .
C29B O21B K2 119.9(7) . .
Ho2 O21B K2 94.8(3) . .
C28B O22B C50 118.1(11) . .
C28B O22B K2 126.5(7) . .
C50 O22B K2 115.4(9) . .
C18 O31B Ho2 140.1(7) . .
C18 O31B K2 108.3(6) . .
Ho2 O31B K2 97.8(3) . .
C38B O32B C60 118.2(10) . .
C38B O32B K2 105.4(7) . .
C60 O32B K2 120.3(8) . .
N1N O1N K1 100.7(10) . .
N1N O3N K1 96.8(10) . .
C1OX O1OX C1OX 47.8(18) . 3_556
C1OX O1OX K2 153.0(16) . 3_556
C1OX O1OX K2 112.5(10) 3_556 3_556
C1OX O2OX K2 98.2(11) . .
C31A N1A C11A 111.4(12) . .
C31A N1A C21A 108.6(11) . .
C11A N1A C21A 108.0(12) . .
C31A N1A Ho1 105.9(8) . .
C11A N1A Ho1 113.2(8) . .
C21A N1A Ho1 109.6(8) . .
C13A N12A C12A 116.1(11) . .
C13A N12A Ho1 131.6(9) . .
C12A N12A Ho1 112.1(8) . .
C23A N22A C22A 114.4(12) . .
C23A N22A Ho1 129.4(9) . .
C22A N22A Ho1 116.1(10) . .
C33A N32A C32A 112.8(11) . .
C33A N32A Ho1 126.7(9) . .
C32A N32A Ho1 120.1(9) . .
C11B N1B C21B 111.6(10) . .
C11B N1B C31B 109.0(9) . .
C21B N1B C31B 108.6(9) . .
C11B N1B Ho2 111.6(7) . .
C21B N1B Ho2 106.0(7) . .
C31B N1B Ho2 109.9(7) . .
C23B N11B C22B 111.9(10) . .
C23B N11B Ho2 129.2(8) . .
C22B N11B Ho2 118.9(7) . .
C13B N22B C12B 115.5(11) . .
C13B N22B Ho2 130.1(10) . .
C12B N22B Ho2 114.3(7) . .
C33B N32B C32B 115.0(10) . .
C33B N32B Ho2 129.9(8) . .
C32B N32B Ho2 114.9(7) . .
O1N N1N O2N 121.6(17) . .
O1N N1N O3N 117.3(14) . .
O2N N1N O3N 121.1(18) . .
O1N N1N K1 58.2(8) . .
O2N N1N K1 165.0(15) . .
O3N N1N K1 60.9(8) . .
O31B C18 C34B 124.2(11) . .
O31B C18 C38B 118.9(10) . .
C34B C18 C38B 116.9(11) . .
N1A C11A C12A 111.5(11) . .
N12A C12A C11A 110.1(13) . .
N12A C13A C14A 125.5(13) . .
C19A C14A C15A 119.7(12) . .
C19A C14A C13A 123.8(11) . .
C15A C14A C13A 116.6(13) . .
C16A C15A C14A 121.9(14) . .
C15A C16A C17A 120.5(13) . .
C18A C17A C16A 119.5(12) . .
O12A C18A C17A 126.3(11) . .
O12A C18A C19A 113.3(11) . .
C17A C18A C19A 120.4(12) . .
O11A C19A C14A 123.7(11) . .
O11A C19A C18A 118.2(12) . .
C14A C19A C18A 118.0(11) . .
N1A C21A C22A 107.7(11) . .
N22A C22A C21A 109.1(11) . .
N22A C23A C24A 127.5(12) . .
C29A C24A C25A 119.9(13) . .
C29A C24A C23A 124.0(11) . .
C25A C24A C23A 115.8(12) . .
C26A C25A C24A 121.3(14) . .
C25A C26A C27A 120.5(13) . .
C28A C27A C26A 118.9(14) . .
C27A C28A O22A 123.0(12) . .
C27A C28A C29A 122.6(12) . .
O22A C28A C29A 114.3(10) . .
O21A C29A C24A 123.7(12) . .
O21A C29A C28A 119.5(11) . .
C24A C29A C28A 116.7(11) . .
N1A C31A C32A 113.3(12) . .
N32A C32A C31A 108.6(11) . .
N32A C33A C34A 128.9(12) . .
C39A C34A C33A 124.1(12) . .
C39A C34A C35A 119.3(14) . .
C33A C34A C35A 116.5(13) . .
C36A C35A C34A 120.2(14) . .
C35A C36A C37A 120.8(13) . .
C36A C37A C38A 119.9(14) . .
O32A C38A C37A 123.2(12) . .
O32A C38A C39A 114.8(10) . .
C37A C38A C39A 122.0(13) . .
O31A C39A C34A 122.4(11) . .
O31A C39A C38A 119.8(11) . .
C34A C39A C38A 117.8(11) . .
N1B C11B C12B 113.5(10) . .
N22B C12B C11B 110.2(11) . .
N22B C13B C14B 128.3(14) . .
C19B C14B C15B 122.0(14) . .
C19B C14B C13B 121.6(11) . .
C15B C14B C13B 116.3(14) . .
C16B C15B C14B 118.8(17) . .
C17B C16B C15B 121.4(15) . .
C16B C17B C18B 120.6(16) . .
O12B C18B C17B 125.1(15) . .
O12B C18B C19B 112.8(13) . .
C17B C18B C19B 122.1(17) . .
O11B C19B C14B 123.9(12) . .
O11B C19B C18B 120.9(14) . .
C14B C19B C18B 115.0(12) . .
C22B C21B N1B 113.5(10) . .
C21B C22B N11B 110.7(10) . .
N11B C23B C24B 127.1(11) . .
C29B C24B C25B 119.7(12) . .
C29B C24B C23B 123.2(11) . .
C25B C24B C23B 117.1(12) . .
C26B C25B C24B 121.1(13) . .
C25B C26B C27B 120.8(12) . .
C26B C27B C28B 119.4(12) . .
O22B C28B C29B 116.2(11) . .
O22B C28B C27B 122.8(12) . .
C29B C28B C27B 121.0(13) . .
O21B C29B C28B 119.3(12) . .
O21B C29B C24B 122.7(11) . .
C28B C29B C24B 117.9(11) . .
N1B C31B C32B 108.9(10) . .
N32B C32B C31B 108.2(10) . .
N32B C33B C34B 128.4(11) . .
C18 C34B C35B 120.8(12) . .
C18 C34B C33B 123.7(11) . .
C35B C34B C33B 115.5(11) . .
C36B C35B C34B 120.7(12) . .
C35B C36B C37B 119.8(12) . .
C36B C37B C38B 119.9(12) . .
O32B C38B C37B 123.3(11) . .
O32B C38B C18 114.9(10) . .
C37B C38B C18 121.8(11) . .
O1OX C1OX C1OX 88(2) . 3_556
O1OX C1OX O2OX 126(2) . .
C1OX C1OX O2OX 146(3) 3_556 .
O1OX C1OX O1OX 132.2(18) . 3_556
C1OX C1OX O1OX 43.7(13) 3_556 3_556
O2OX C1OX O1OX 102.0(15) . 3_556
O1OX C1OX K2 164(2) . .
C1OX C1OX K2 85(2) 3_556 .
O2OX C1OX K2 60.6(9) . .
O1OX C1OX K2 43.5(8) 3_556 .

loop_
_geom_bond_atom_site_label_1
_geom_bond_atom_site_label_2
_geom_bond_distance
_geom_bond_site_symmetry_2
Ho1 O11A 2.255(8) .
Ho1 O31A 2.281(8) .
Ho1 O21A 2.302(8) .
Ho1 O11 2.406(8) .
Ho1 N22A 2.478(11) .
Ho1 N12A 2.520(10) .
Ho1 N32A 2.579(11) .
Ho1 N1A 2.672(11) .
Ho1 K1 3.772(3) .
Ho2 O21B 2.261(8) .
Ho2 O11B 2.269(8) .
Ho2 O31B 2.293(8) .
Ho2 O12 2.422(8) .
Ho2 N32B 2.495(10) .
Ho2 N22B 2.518(10) .
Ho2 N11B 2.562(10) .
Ho2 N1B 2.656(10) .
Ho2 K2 3.762(3) .
K1 O11A 2.692(9) .
K1 O32A 2.708(9) .
K1 O12A 2.723(10) .
K1 O22A 2.787(9) .
K1 O1N 2.808(12) .
K1 O21A 2.819(8) .
K1 O31A 2.855(8) .
K1 O3N 2.858(13) .
K1 N1N 3.247(14) .
K1 O12 3.253(8) .
K2 O1OX 2.592(11) 3_556
K2 O22B 2.653(10) .
K2 O31B 2.686(8) .
K2 O12B 2.762(13) .
K2 O11B 2.773(10) .
K2 O32B 2.809(10) .
K2 O21B 2.824(9) .
K2 O2OX 3.063(11) .
K2 O11 3.295(9) .
K2 C1OX 3.48(2) .
O28 C84 1.38(3) .
O11A C19A 1.299(14) .
O12A C18A 1.361(16) .
O12A C10A 1.443(16) .
O21A C29A 1.312(14) .
O22A C28A 1.385(14) .
O22A C20 1.445(15) .
O31A C39A 1.338(14) .
O32A C38A 1.371(15) .
O32A C30 1.412(15) .
O11B C19B 1.296(15) .
O12B C18B 1.37(2) .
O12B C40 1.43(2) .
O21B C29B 1.335(14) .
O22B C28B 1.377(16) .
O22B C50 1.418(18) .
O31B C18 1.318(14) .
O32B C38B 1.394(14) .
O32B C60 1.457(16) .
O1N N1N 1.191(18) .
O2N N1N 1.226(19) .
O3N N1N 1.241(19) .
O1OX C1OX 1.059(15) .
O1OX C1OX 1.53(2) 3_556
O1OX K2 2.592(11) 3_556
O2OX C1OX 1.27(2) .
N1A C31A 1.464(17) .
N1A C11A 1.486(19) .
N1A C21A 1.493(19) .
N12A C13A 1.302(16) .
N12A C12A 1.441(16) .
N22A C23A 1.273(18) .
N22A C22A 1.485(18) .
N32A C33A 1.269(18) .
N32A C32A 1.486(17) .
N1B C11B 1.483(15) .
N1B C21B 1.497(15) .
N1B C31B 1.507(16) .
N11B C23B 1.271(16) .
N11B C22B 1.495(15) .
N22B C13B 1.308(16) .
N22B C12B 1.445(17) .
N32B C33B 1.298(15) .
N32B C32B 1.472(15) .
C18 C34B 1.392(17) .
C18 C38B 1.418(17) .
C11A C12A 1.53(2) .
C13A C14A 1.430(18) .
C14A C19A 1.388(19) .
C14A C15A 1.416(18) .
C15A C16A 1.35(2) .
C16A C17A 1.40(2) .
C17A C18A 1.390(18) .
C18A C19A 1.452(17) .
C21A C22A 1.556(19) .
C23A C24A 1.43(2) .
C24A C29A 1.419(18) .
C24A C25A 1.425(18) .
C25A C26A 1.35(2) .
C26A C27A 1.43(2) .
C27A C28A 1.374(17) .
C28A C29A 1.431(17) .
C31A C32A 1.51(2) .
C33A C34A 1.44(2) .
C34A C39A 1.394(18) .
C34A C35A 1.454(19) .
C35A C36A 1.37(2) .
C36A C37A 1.37(2) .
C37A C38A 1.386(17) .
C38A C39A 1.417(17) .
C11B C12B 1.524(18) .
C13B C14B 1.45(2) .
C14B C19B 1.39(2) .
C14B C15B 1.429(18) .
C15B C16B 1.37(2) .
C16B C17B 1.35(3) .
C17B C18B 1.37(2) .
C18B C19B 1.440(19) .
C21B C22B 1.481(19) .
C23B C24B 1.477(18) .
C24B C29B 1.400(18) .
C24B C25B 1.413(17) .
C25B C26B 1.34(2) .
C26B C27B 1.37(2) .
C27B C28B 1.408(17) .
C28B C29B 1.390(18) .
C31B C32B 1.508(17) .
C33B C34B 1.445(17) .
C34B C35B 1.421(17) .
C35B C36B 1.372(19) .
C36B C37B 1.382(18) .
C37B C38B 1.397(17) .
C1OX C1OX 1.14(4) 3_556
C1OX O1OX 1.53(2) 3_556
O34 C83 1.39(2) .
